data_7027479
loop_
_publ_author_name
'Schooler, Paul'
'Johnson, Brian F. G.'
'Scaccianoce, Laura'
'Tregonning, Rosemary'

_publ_section_title
;
 Synthesis and characterisation of [Ru6C(CO)14] cluster complexes of some
 [2.2]- and [2.2.2]-cyclophane ligands
;
_journal_issue 16
_journal_name_full 'Journal of the Chemical Society, Dalton Transactions'
_journal_page_first 2743
_journal_paper_doi 10.1039/a903103k
_journal_year 1999
_chemical_formula_sum 'C39 H24 O14 Ru6'
_chemical_formula_weight 1323.00
_chemical_name_systematic
; 
 ? 
;
_space_group_IT_number 15
_symmetry_cell_setting monoclinic
_symmetry_space_group_name_Hall '-C 2yc'
_symmetry_space_group_name_H-M 'C 1 2/c 1'
_atom_sites_solution_hydrogens geom
_atom_sites_solution_primary direct
_atom_sites_solution_secondary difmap
_audit_creation_method SHELXL-97
_cell_angle_alpha 90.00
_cell_angle_beta 103.82(3)
_cell_angle_gamma 90.00
_cell_formula_units_Z 8
_cell_length_a 29.386(13)
_cell_length_b 15.601(6)
_cell_length_c 18.629(8)
_cell_measurement_reflns_used 25
_cell_measurement_temperature 291(2)
_cell_measurement_theta_max 50
_cell_measurement_theta_min 30
_cell_volume 8293(6)
_computing_structure_refinement 'SHELXL-97 (Sheldrick, 1997)'
_computing_structure_solution 'SHELXS-97 (Sheldrick, 1990)'
_diffrn_ambient_temperature 291(2)
_diffrn_measured_fraction_theta_full 0.949
_diffrn_measured_fraction_theta_max 0.949
_diffrn_measurement_device_type 'Nicolet R3v/m'
_diffrn_radiation_monochromator graphite
_diffrn_radiation_source 'fine-focus sealed tube'
_diffrn_radiation_type MoK\a
_diffrn_radiation_wavelength 0.71073
_diffrn_reflns_av_R_equivalents 0.0753
_diffrn_reflns_av_sigmaI/netI 0.0772
_diffrn_reflns_limit_h_max 31
_diffrn_reflns_limit_h_min 0
_diffrn_reflns_limit_k_max 16
_diffrn_reflns_limit_k_min 0
_diffrn_reflns_limit_l_max 19
_diffrn_reflns_limit_l_min -20
_diffrn_reflns_number 5247
_diffrn_reflns_theta_full 22.50
_diffrn_reflns_theta_max 22.50
_diffrn_reflns_theta_min 3.52
_diffrn_standards_decay_% 1%
_diffrn_standards_interval_time 90
_diffrn_standards_number 3
_exptl_absorpt_coefficient_mu 2.195
_exptl_crystal_colour red
_exptl_crystal_density_diffrn 2.119
_exptl_crystal_density_method 'not measured'
_exptl_crystal_description plate
_exptl_crystal_F_000 5072
_exptl_crystal_size_max 0.48
_exptl_crystal_size_mid 0.12
_exptl_crystal_size_min 0.03
_refine_diff_density_max 1.617
_refine_diff_density_min -2.185
_refine_diff_density_rms 0.260
_refine_ls_extinction_method none
_refine_ls_goodness_of_fit_ref 1.122
_refine_ls_hydrogen_treatment mixed
_refine_ls_matrix_type full
_refine_ls_number_parameters 395
_refine_ls_number_reflns 5144
_refine_ls_number_restraints 0
_refine_ls_restrained_S_all 1.122
_refine_ls_R_factor_all 0.1388
_refine_ls_R_factor_gt 0.0951
_refine_ls_shift/su_max 0.020
_refine_ls_shift/su_mean 0.001
_refine_ls_structure_factor_coef Fsqd
_refine_ls_weighting_details 'calc w=1/[\s^2^(Fo^2^)+(0.1587P)^2^+239.1804P] where P=(Fo^2^+2Fc^2^)/3'
_refine_ls_weighting_scheme calc
_refine_ls_wR_factor_gt 0.2550
_refine_ls_wR_factor_ref 0.3092
_reflns_number_gt 3134
_reflns_number_total 5144
_reflns_threshold_expression >2sigma(I)
_cod_data_source_file 903103ksup1.cif
_cod_data_source_block ru622b
_cod_depositor_comments
;
The following automatic conversions were performed:

'_symmetry_cell_setting' value 'Monoclinic' changed to 'monoclinic'
according to /home/saulius/struct/CIF-dictionaries/cif_core.dic
dictionary named 'cif_core.dic' version 2.4.2 from 2011-04-26.

Automatic conversion script
Id: cif_fix_values 1891 2012-01-12 08:04:46Z andrius 
;
_cod_original_sg_symbol_H-M C2/c
_cod_database_code 7027479

loop_
_symmetry_equiv_pos_as_xyz
'x, y, z'
'-x, y, -z+1/2'
'x+1/2, y+1/2, z'
'-x+1/2, y+1/2, -z+1/2'
'-x, -y, -z'
'x, -y, z-1/2'
'-x+1/2, -y+1/2, -z'
'x+1/2, -y+1/2, z-1/2'

loop_
_atom_site_label
_atom_site_type_symbol
_atom_site_fract_x
_atom_site_fract_y
_atom_site_fract_z
_atom_site_U_iso_or_equiv
_atom_site_adp_type
_atom_site_occupancy
_atom_site_symmetry_multiplicity
_atom_site_calc_flag
_atom_site_refinement_flags
_atom_site_disorder_assembly
_atom_site_disorder_group
Ru1 Ru 0.20750(5) 0.10534(13) 0.71481(9) 0.0457(6) Uani 1 1 d . A .
Ru2 Ru 0.13394(6) 0.20794(13) 0.74867(9) 0.0496(6) Uani 1 1 d . . .
Ru3 Ru 0.15417(6) 0.22051(14) 0.60610(9) 0.0498(6) Uani 1 1 d . A .
Ru4 Ru 0.14297(6) 0.03081(14) 0.58903(10) 0.0544(6) Uani 1 1 d . . .
Ru5 Ru 0.12375(6) 0.02252(14) 0.73216(11) 0.0537(6) Uani 1 1 d . A .
Ru6 Ru 0.07050(6) 0.13855(14) 0.61968(10) 0.0527(6) Uani 1 1 d . A .
C0 C 0.1415(7) 0.1201(15) 0.6693(11) 0.049(6) Uani 1 1 d . A .
C25 C 0.0836(8) 0.2614(18) 0.7807(14) 0.062(7) Uani 1 1 d . A .
O25 O 0.0535(7) 0.2879(16) 0.7988(14) 0.106(8) Uani 1 1 d . . .
C26 C 0.1692(17) 0.278(4) 0.826(3) 0.051(13) Uiso 0.50 1 d P A 1
O26 O 0.1953(13) 0.315(3) 0.874(2) 0.069(10) Uiso 0.50 1 d P A 1
C26' C 0.1749(14) 0.237(3) 0.832(2) 0.036(10) Uiso 0.50 1 d P A 2
O26' O 0.1974(11) 0.267(2) 0.8888(19) 0.060(9) Uiso 0.50 1 d P A 2
C27 C 0.1505(9) 0.3059(18) 0.6885(14) 0.058(6) Uani 1 1 d . A .
O27 O 0.1535(8) 0.3785(16) 0.6928(12) 0.093(6) Uani 1 1 d . . .
C31 C 0.1156(7) 0.276(2) 0.5301(15) 0.074(8) Uani 1 1 d . . .
O31 O 0.0916(6) 0.3149(16) 0.4813(13) 0.102(8) Uani 1 1 d . A .
C32 C 0.2080(9) 0.2753(17) 0.5858(13) 0.058(6) Uani 1 1 d . . .
O32 O 0.2381(6) 0.3100(15) 0.5715(10) 0.093(7) Uani 1 1 d . A .
C41 C 0.0925(9) -0.0404(19) 0.5386(15) 0.068(7) Uani 1 1 d . A .
O41 O 0.0649(8) -0.0924(14) 0.5114(13) 0.104(8) Uani 1 1 d . . .
C42 C 0.1879(10) -0.058(2) 0.5941(15) 0.076(8) Uani 1 1 d . A .
O42 O 0.2102(8) -0.1176(17) 0.5945(18) 0.128(10) Uani 1 1 d . . .
C43 C 0.1551(10) 0.089(2) 0.5037(15) 0.091(10) Uani 1 1 d . A .
O43 O 0.1628(10) 0.1053(16) 0.4476(13) 0.125(9) Uani 1 1 d . . .
C51 C 0.0737(16) -0.043(3) 0.717(3) 0.043(12) Uiso 0.50 1 d P A 1
O51 O 0.044(2) -0.100(4) 0.701(4) 0.11(2) Uiso 0.50 1 d P A 1
C51' C 0.070(4) -0.055(7) 0.744(6) 0.12(3) Uiso 0.50 1 d P A 2
O51' O 0.044(3) -0.106(5) 0.732(4) 0.13(3) Uiso 0.50 1 d P A 2
C52 C 0.164(3) -0.070(5) 0.742(4) 0.08(2) Uiso 0.50 1 d P A 1
O52 O 0.1845(17) -0.140(3) 0.763(3) 0.091(16) Uiso 0.50 1 d P A 1
C52' C 0.1612(19) -0.068(4) 0.767(3) 0.048(15) Uiso 0.50 1 d P A 2
O52' O 0.1897(15) -0.120(3) 0.792(3) 0.073(12) Uiso 0.50 1 d P A 2
C53 C 0.1232(9) 0.074(2) 0.8262(16) 0.087(10) Uani 1 1 d . . .
O53 O 0.1240(8) 0.0739(18) 0.8903(11) 0.108(8) Uani 1 1 d . A .
C61 C 0.0457(8) 0.128(2) 0.5133(18) 0.079(9) Uani 1 1 d . . .
O61 O 0.0294(8) 0.1221(17) 0.4531(10) 0.111(8) Uani 1 1 d . A .
C62 C 0.022(4) 0.066(6) 0.640(6) 0.12(4) Uiso 0.50 1 d P A 1
O62 O -0.0126(12) 0.053(3) 0.654(2) 0.054(9) Uiso 0.50 1 d P A 1
C62' C 0.0195(13) 0.098(3) 0.645(2) 0.024(9) Uiso 0.50 1 d P A 2
O62' O -0.012(2) 0.082(4) 0.675(3) 0.11(2) Uiso 0.50 1 d P A 2
C63 C 0.0412(9) 0.249(2) 0.6172(14) 0.073(8) Uani 1 1 d . . .
O63 O 0.0257(8) 0.3153(16) 0.6163(14) 0.101(7) Uani 1 1 d . A .
C1 C 0.2601(13) 0.0059(14) 0.7859(15) 0.044(3) Uiso 0.50 1 d PG A 1
H1 H 0.2553 -0.0454 0.8084 0.053 Uiso 0.50 1 calc PR A 1
C2 C 0.2688(13) 0.0055(14) 0.7158(16) 0.044(3) Uiso 0.50 1 d PG A 1
H2 H 0.2699 -0.0462 0.6914 0.053 Uiso 0.50 1 calc PR A 1
C3 C 0.2758(14) 0.0822(18) 0.6821(14) 0.044(3) Uiso 0.50 1 d PG A 1
C4 C 0.2742(14) 0.1594(14) 0.7186(16) 0.044(3) Uiso 0.50 1 d PG A 1
H4 H 0.2789 0.2108 0.6961 0.053 Uiso 0.50 1 calc PR A 1
C5 C 0.2655(13) 0.1599(14) 0.7888(16) 0.044(3) Uiso 0.50 1 d PG A 1
H5 H 0.2644 0.2116 0.8132 0.053 Uiso 0.50 1 calc PR A 1
C6 C 0.2584(13) 0.0832(17) 0.8224(13) 0.044(3) Uiso 0.50 1 d PG A 1
C7 C 0.2549(16) 0.078(4) 0.902(3) 0.053(12) Uiso 0.50 1 d P A 1
H7A H 0.2346 0.1252 0.9082 0.063 Uiso 0.50 1 calc PR A 1
H7B H 0.2373 0.0263 0.9052 0.063 Uiso 0.50 1 calc PR A 1
C8 C 0.2891(19) 0.078(4) 0.963(3) 0.070(15) Uiso 0.50 1 d P A 1
H8A H 0.2877 0.0241 0.9881 0.084 Uiso 0.50 1 calc PR A 1
H8B H 0.2816 0.1227 0.9954 0.084 Uiso 0.50 1 calc PR A 1
C9 C 0.3384(11) 0.092(2) 0.960(3) 0.071(3) Uiso 0.50 1 d PG A 1
C10 C 0.3614(16) 0.023(2) 0.937(3) 0.071(3) Uiso 0.50 1 d PG A 1
H10 H 0.3460 -0.0294 0.9256 0.085 Uiso 0.50 1 calc PR A 1
C11 C 0.4073(16) 0.032(2) 0.930(3) 0.071(3) Uiso 0.50 1 d PG A 1
H11 H 0.4226 -0.0141 0.9149 0.085 Uiso 0.50 1 calc PR A 1
C12 C 0.4302(12) 0.110(3) 0.947(3) 0.071(3) Uiso 0.50 1 d PG A 1
C13 C 0.4073(13) 0.179(2) 0.970(2) 0.071(3) Uiso 0.50 1 d PG A 1
H13 H 0.4227 0.2309 0.9814 0.085 Uiso 0.50 1 calc PR A 1
C14 C 0.3614(12) 0.170(2) 0.977(2) 0.071(3) Uiso 0.50 1 d PG A 1
H14 H 0.3460 0.2157 0.9921 0.085 Uiso 0.50 1 calc PR A 1
C15 C 0.483(3) 0.127(6) 0.947(5) 0.11(3) Uiso 0.50 1 d P A 1
H15A H 0.4956 0.1694 0.9836 0.131 Uiso 0.50 1 calc PR A 1
H15B H 0.5004 0.0741 0.9594 0.131 Uiso 0.50 1 calc PR A 1
C16 C 0.487(3) 0.153(6) 0.881(4) 0.12(3) Uiso 0.50 1 d P A 1
H16A H 0.5184 0.1398 0.8782 0.143 Uiso 0.50 1 calc PR A 1
H16B H 0.4847 0.2155 0.8818 0.143 Uiso 0.50 1 calc PR A 1
C17 C 0.4486(12) 0.119(3) 0.7953(19) 0.071(3) Uiso 0.50 1 d PG A 1
C18 C 0.4211(15) 0.1841(17) 0.757(2) 0.071(3) Uiso 0.50 1 d PG A 1
H18 H 0.4263 0.2406 0.7729 0.085 Uiso 0.50 1 calc PR A 1
C19 C 0.3857(14) 0.165(2) 0.695(2) 0.071(3) Uiso 0.50 1 d PG A 1
H19 H 0.3672 0.2091 0.6692 0.085 Uiso 0.50 1 calc PR A 1
C20 C 0.3778(13) 0.081(3) 0.671(2) 0.071(3) Uiso 0.50 1 d PG A 1
C21 C 0.4053(16) 0.0154(17) 0.710(2) 0.071(3) Uiso 0.50 1 d PG A 1
H21 H 0.4001 -0.0410 0.6936 0.085 Uiso 0.50 1 calc PR A 1
C22 C 0.4407(15) 0.034(2) 0.772(2) 0.071(3) Uiso 0.50 1 d PG A 1
H22 H 0.4592 -0.0095 0.7973 0.085 Uiso 0.50 1 calc PR A 1
C23 C 0.3358(17) 0.058(4) 0.609(3) 0.067(14) Uiso 0.50 1 d P A 1
H23A H 0.3392 0.0921 0.5671 0.081 Uiso 0.50 1 calc PR A 1
H23B H 0.3403 -0.0009 0.5969 0.081 Uiso 0.50 1 calc PR A 1
C24 C 0.2885(15) 0.065(4) 0.611(2) 0.049(11) Uiso 0.50 1 d P A 1
H24A H 0.2732 0.0124 0.5911 0.059 Uiso 0.50 1 calc PR A 1
H24B H 0.2749 0.1107 0.5771 0.059 Uiso 0.50 1 calc PR A 1
C1' C 0.2627(13) 0.0353(14) 0.7926(15) 0.044(3) Uiso 0.50 1 d PG A 2
H1' H 0.2593 -0.0151 0.8174 0.053 Uiso 0.50 1 calc PR A 2
C2' C 0.2705(14) 0.0320(14) 0.7220(16) 0.044(3) Uiso 0.50 1 d PG A 2
H2' H 0.2724 -0.0207 0.6995 0.053 Uiso 0.50 1 calc PR A 2
C3' C 0.2756(14) 0.1075(17) 0.6849(14) 0.044(3) Uiso 0.50 1 d PG A 2
C4' C 0.2729(14) 0.1862(14) 0.7185(16) 0.044(3) Uiso 0.50 1 d PG A 2
H4' H 0.2763 0.2367 0.6938 0.053 Uiso 0.50 1 calc PR A 2
C5' C 0.2650(13) 0.1895(14) 0.7892(16) 0.044(3) Uiso 0.50 1 d PG A 2
H5' H 0.2631 0.2422 0.8116 0.053 Uiso 0.50 1 calc PR A 2
C6' C 0.2599(13) 0.1141(17) 0.8262(13) 0.044(3) Uiso 0.50 1 d PG A 2
C7' C 0.2509(15) 0.126(3) 0.908(2) 0.045(10) Uiso 0.50 1 d P A 2
H7C H 0.2340 0.1795 0.9083 0.054 Uiso 0.50 1 calc PR A 2
H7D H 0.2307 0.0801 0.9162 0.054 Uiso 0.50 1 calc PR A 2
C8' C 0.2873(14) 0.127(3) 0.961(2) 0.042(10) Uiso 0.50 1 d P A 2
H8C H 0.2825 0.0821 0.9939 0.051 Uiso 0.50 1 calc PR A 2
H8D H 0.2855 0.1807 0.9866 0.051 Uiso 0.50 1 calc PR A 2
C9' C 0.3408(11) 0.119(2) 0.957(3) 0.071(3) Uiso 0.50 1 d PG A 2
C10' C 0.3578(15) 0.037(2) 0.949(3) 0.071(3) Uiso 0.50 1 d PG A 2
H10' H 0.3387 -0.0103 0.9482 0.085 Uiso 0.50 1 calc PR A 2
C11' C 0.4033(16) 0.027(2) 0.941(3) 0.071(3) Uiso 0.50 1 d PG A 2
H11' H 0.4147 -0.0276 0.9349 0.085 Uiso 0.50 1 calc PR A 2
C12' C 0.4319(13) 0.098(3) 0.941(3) 0.071(3) Uiso 0.50 1 d PG A 2
C13' C 0.4149(13) 0.180(2) 0.950(2) 0.071(3) Uiso 0.50 1 d PG A 2
H13' H 0.4340 0.2273 0.9502 0.085 Uiso 0.50 1 calc PR A 2
C14' C 0.3694(13) 0.1901(19) 0.958(2) 0.071(3) Uiso 0.50 1 d PG A 2
H14' H 0.3580 0.2446 0.9635 0.085 Uiso 0.50 1 calc PR A 2
C15' C 0.4807(16) 0.091(3) 0.925(3) 0.046(11) Uiso 0.50 1 d P A 2
H15C H 0.4986 0.1392 0.9505 0.055 Uiso 0.50 1 calc PR A 2
H15D H 0.4949 0.0399 0.9506 0.055 Uiso 0.50 1 calc PR A 2
C16' C 0.4892(14) 0.089(3) 0.859(2) 0.045(10) Uiso 0.50 1 d P A 2
H16C H 0.5093 0.0394 0.8588 0.054 Uiso 0.50 1 calc PR A 2
H16D H 0.5077 0.1390 0.8551 0.054 Uiso 0.50 1 calc PR A 2
C17' C 0.4502(12) 0.084(3) 0.788(2) 0.071(3) Uiso 0.50 1 d PG A 2
C18' C 0.4372(14) 0.168(2) 0.769(2) 0.071(3) Uiso 0.50 1 d PG A 2
H18' H 0.4538 0.2131 0.7957 0.085 Uiso 0.50 1 calc PR A 2
C19' C 0.3994(14) 0.1850(18) 0.710(2) 0.071(3) Uiso 0.50 1 d PG A 2
H19' H 0.3906 0.2414 0.6972 0.085 Uiso 0.50 1 calc PR A 2
C20' C 0.3745(12) 0.118(3) 0.670(2) 0.071(3) Uiso 0.50 1 d PG A 2
C21' C 0.3875(15) 0.034(2) 0.689(2) 0.071(3) Uiso 0.50 1 d PG A 2
H21' H 0.3709 -0.0115 0.6619 0.085 Uiso 0.50 1 calc PR A 2
C22' C 0.4254(15) 0.0166(17) 0.748(3) 0.071(3) Uiso 0.50 1 d PG A 2
H22' H 0.4341 -0.0397 0.7604 0.085 Uiso 0.50 1 calc PR A 2
C23' C 0.3326(17) 0.131(4) 0.606(3) 0.065(13) Uiso 0.50 1 d P A 2
H23C H 0.3327 0.1913 0.5928 0.078 Uiso 0.50 1 calc PR A 2
H23D H 0.3385 0.0991 0.5648 0.078 Uiso 0.50 1 calc PR A 2
C24' C 0.2901(12) 0.113(3) 0.6093(19) 0.028(8) Uiso 0.50 1 d P A 2
H24C H 0.2822 0.0589 0.5844 0.033 Uiso 0.50 1 calc PR A 2
H24D H 0.2700 0.1561 0.5797 0.033 Uiso 0.50 1 calc PR A 2

loop_
_atom_site_aniso_label
_atom_site_aniso_U_11
_atom_site_aniso_U_22
_atom_site_aniso_U_33
_atom_site_aniso_U_23
_atom_site_aniso_U_13
_atom_site_aniso_U_12
Ru1 0.0322(9) 0.0723(14) 0.0324(9) 0.0034(9) 0.0071(7) -0.0018(8)
Ru2 0.0400(10) 0.0748(14) 0.0366(10) -0.0043(9) 0.0142(8) 0.0002(9)
Ru3 0.0381(10) 0.0768(14) 0.0353(10) 0.0088(9) 0.0102(7) -0.0011(9)
Ru4 0.0395(10) 0.0801(15) 0.0450(11) -0.0139(10) 0.0129(8) -0.0063(9)
Ru5 0.0411(10) 0.0695(14) 0.0542(12) 0.0088(10) 0.0187(8) -0.0010(9)
Ru6 0.0318(9) 0.0855(16) 0.0399(10) 0.0018(10) 0.0069(7) -0.0001(9)
C0 0.039(11) 0.062(15) 0.041(12) 0.002(11) 0.000(9) 0.003(10)
C25 0.049(14) 0.079(19) 0.064(16) -0.001(14) 0.025(12) -0.013(13)
O25 0.064(12) 0.13(2) 0.133(19) -0.041(16) 0.047(13) 0.009(13)
C27 0.073(16) 0.045(16) 0.066(16) -0.016(13) 0.033(13) 0.000(13)
O27 0.094(15) 0.097(18) 0.092(15) -0.004(13) 0.029(12) 0.005(13)
C31 0.023(11) 0.12(2) 0.073(17) 0.025(17) 0.003(11) 0.006(13)
O31 0.045(10) 0.15(2) 0.112(17) 0.063(16) 0.016(11) 0.020(12)
C32 0.056(14) 0.063(16) 0.057(15) 0.001(12) 0.019(12) 0.002(13)
O32 0.055(10) 0.15(2) 0.075(13) 0.037(13) 0.021(9) -0.043(12)
C41 0.065(16) 0.08(2) 0.064(16) 0.006(15) 0.034(14) 0.017(15)
O41 0.098(15) 0.080(15) 0.121(19) -0.032(13) -0.003(13) -0.045(13)
C42 0.058(16) 0.11(2) 0.059(16) -0.014(16) 0.003(13) -0.011(17)
O42 0.079(15) 0.095(19) 0.20(3) -0.031(18) 0.015(17) 0.025(14)
C43 0.069(17) 0.16(3) 0.041(15) 0.005(18) 0.014(13) 0.008(19)
O43 0.18(3) 0.14(2) 0.074(15) -0.004(14) 0.070(16) -0.057(19)
C53 0.054(15) 0.15(3) 0.063(18) 0.003(18) 0.038(13) 0.028(17)
O53 0.098(15) 0.17(2) 0.066(14) -0.010(14) 0.039(12) 0.006(16)
C61 0.034(12) 0.11(2) 0.09(2) 0.014(18) 0.001(13) 0.001(14)
O61 0.118(17) 0.16(2) 0.034(10) -0.014(12) -0.021(11) 0.013(16)
C63 0.050(14) 0.12(3) 0.051(15) 0.037(17) 0.023(12) 0.004(17)
O63 0.084(15) 0.098(17) 0.123(19) 0.020(15) 0.029(13) 0.035(14)

loop_
_atom_type_symbol
_atom_type_description
_atom_type_scat_dispersion_real
_atom_type_scat_dispersion_imag
_atom_type_scat_source
C C 0.0033 0.0016 'International Tables Vol C Tables 4.2.6.8 and 6.1.1.4'
H H 0.0000 0.0000 'International Tables Vol C Tables 4.2.6.8 and 6.1.1.4'
O O 0.0106 0.0060 'International Tables Vol C Tables 4.2.6.8 and 6.1.1.4'
Ru Ru -1.2594 0.8363 'International Tables Vol C Tables 4.2.6.8 and 6.1.1.4'

loop_
_geom_angle_atom_site_label_1
_geom_angle_atom_site_label_2
_geom_angle_atom_site_label_3
_geom_angle
C0 Ru1 C5 144.2(10)
C0 Ru1 C4 142.1(10)
C5 Ru1 C4 38.5(6)
C0 Ru1 C2' 147.9(10)
C5 Ru1 C2' 67.9(11)
C4 Ru1 C2' 55.6(11)
C0 Ru1 C1' 148.7(10)
C5 Ru1 C1' 53.9(10)
C4 Ru1 C1' 69.1(12)
C2' Ru1 C1' 37.3(5)
C0 Ru1 C3' 139.8(10)
C5 Ru1 C3' 61.0(12)
C4 Ru1 C3' 27.6(11)
C2' Ru1 C3' 37.2(6)
C1' Ru1 C3' 66.5(8)
C0 Ru1 C6 143.3(10)
C5 Ru1 C6 37.4(5)
C4 Ru1 C6 67.3(8)
C2' Ru1 C6 58.5(11)
C1' Ru1 C6 25.0(10)
C3' Ru1 C6 76.9(12)
C0 Ru1 C3 139.6(10)
C5 Ru1 C3 66.9(8)
C4 Ru1 C3 36.8(6)
C2' Ru1 C3 29.1(12)
C1' Ru1 C3 62.2(12)
C3' Ru1 C3 10.1(11)
C6 Ru1 C3 76.6(7)
C0 Ru1 C6' 141.5(10)
C5 Ru1 C6' 27.1(11)
C4 Ru1 C6' 61.7(12)
C2' Ru1 C6' 65.8(7)
C1' Ru1 C6' 36.2(5)
C3' Ru1 C6' 76.8(7)
C6 Ru1 C6' 12.4(10)
C3 Ru1 C6' 78.7(12)
C0 Ru1 C4' 134.0(10)
C5 Ru1 C4' 37.9(12)
C4 Ru1 C4' 10.0(12)
C2' Ru1 C4' 65.6(8)
C1' Ru1 C4' 76.8(7)
C3' Ru1 C4' 36.0(5)
C6 Ru1 C4' 71.3(11)
C3 Ru1 C4' 45.8(11)
C6' Ru1 C4' 63.8(7)
C0 Ru1 C5' 134.8(10)
C5 Ru1 C5' 10.6(12)
C4 Ru1 C5' 38.6(12)
C2' Ru1 C5' 76.7(7)
C1' Ru1 C5' 64.5(7)
C3' Ru1 C5' 64.3(7)
C6 Ru1 C5' 46.6(10)
C3 Ru1 C5' 71.6(11)
C6' Ru1 C5' 35.2(5)
C4' Ru1 C5' 35.1(5)
C0 Ru1 C1 141.0(10)
C5 Ru1 C1 65.1(7)
C4 Ru1 C1 76.5(7)
C2' Ru1 C1 34.7(12)
C1' Ru1 C1 11.3(11)
C3' Ru1 C1 68.8(11)
C6 Ru1 C1 35.1(5)
C3 Ru1 C1 62.7(7)
C6' Ru1 C1 47.0(9)
C4' Ru1 C1 85.0(11)
C5' Ru1 C1 75.6(10)
C26' Ru2 C26 20.4(17)
C26' Ru2 C25 91.5(16)
C26 Ru2 C25 80.4(17)
C26' Ru2 C27 95.1(17)
C26 Ru2 C27 80.0(18)
C25 Ru2 C27 98.6(10)
C26' Ru2 C0 129.0(16)
C26 Ru2 C0 142.2(16)
C25 Ru2 C0 137.4(9)
C27 Ru2 C0 91.3(9)
C26' Ru2 Ru3 123.0(13)
C26 Ru2 Ru3 117.8(15)
C25 Ru2 Ru3 127.4(8)
C27 Ru2 Ru3 45.8(7)
C0 Ru2 Ru3 45.6(6)
C26' Ru2 Ru6 172.8(16)
C26 Ru2 Ru6 166.8(17)
C25 Ru2 Ru6 91.7(8)
C27 Ru2 Ru6 90.9(7)
C0 Ru2 Ru6 46.5(5)
Ru3 Ru2 Ru6 59.20(6)
C26' Ru2 Ru1 87.0(15)
C26 Ru2 Ru1 100.7(16)
C25 Ru2 Ru1 171.0(8)
C27 Ru2 Ru1 90.3(7)
C0 Ru2 Ru1 42.2(5)
Ru3 Ru2 Ru1 60.11(6)
Ru6 Ru2 Ru1 88.76(8)
C26' Ru2 Ru5 112.2(16)
C26 Ru2 Ru5 132.3(17)
C25 Ru2 Ru5 113.5(8)
C27 Ru2 Ru5 136.3(7)
C0 Ru2 Ru5 45.0(6)
Ru3 Ru2 Ru5 90.51(8)
Ru6 Ru2 Ru5 60.60(7)
Ru1 Ru2 Ru5 59.26(6)
C31 Ru3 C32 91.5(10)
C31 Ru3 C0 130.5(10)
C32 Ru3 C0 136.7(9)
C31 Ru3 C27 98.1(13)
C32 Ru3 C27 92.9(10)
C0 Ru3 C27 91.0(10)
C31 Ru3 Ru6 83.6(8)
C32 Ru3 Ru6 173.9(7)
C0 Ru3 Ru6 47.4(5)
C27 Ru3 Ru6 91.4(7)
C31 Ru3 Ru2 121.9(8)
C32 Ru3 Ru2 125.3(7)
C0 Ru3 Ru2 46.2(6)
C27 Ru3 Ru2 44.9(8)
Ru6 Ru3 Ru2 60.65(7)
C31 Ru3 Ru1 169.8(10)
C32 Ru3 Ru1 94.7(7)
C0 Ru3 Ru1 42.3(5)
C27 Ru3 Ru1 89.8(8)
Ru6 Ru3 Ru1 89.64(8)
Ru2 Ru3 Ru1 60.20(6)
C31 Ru3 Ru4 110.9(10)
C32 Ru3 Ru4 119.8(7)
C0 Ru3 Ru4 43.3(6)
C27 Ru3 Ru4 134.3(8)
Ru6 Ru3 Ru4 59.12(6)
Ru2 Ru3 Ru4 89.36(7)
Ru1 Ru3 Ru4 58.90(7)
C42 Ru4 C41 92.8(11)
C42 Ru4 C43 97.1(13)
C41 Ru4 C43 98.3(12)
C42 Ru4 C0 126.4(10)
C41 Ru4 C0 127.2(9)
C43 Ru4 C0 108.5(13)
C42 Ru4 Ru5 102.1(9)
C41 Ru4 Ru5 97.4(7)
C43 Ru4 Ru5 154.5(11)
C0 Ru4 Ru5 46.2(6)
C42 Ru4 Ru6 162.7(9)
C41 Ru4 Ru6 85.0(7)
C43 Ru4 Ru6 100.2(10)
C0 Ru4 Ru6 46.6(5)
Ru5 Ru4 Ru6 61.33(7)
C42 Ru4 Ru1 86.5(8)
C41 Ru4 Ru1 156.4(8)
C43 Ru4 Ru1 105.2(9)
C0 Ru4 Ru1 42.1(5)
Ru5 Ru4 Ru1 59.88(7)
Ru6 Ru4 Ru1 88.71(8)
C42 Ru4 Ru3 131.2(9)
C41 Ru4 Ru3 133.0(8)
C43 Ru4 Ru3 65.4(11)
C0 Ru4 Ru3 43.2(6)
Ru5 Ru4 Ru3 89.24(7)
Ru6 Ru4 Ru3 57.83(7)
Ru1 Ru4 Ru3 58.63(6)
C51 Ru5 C52' 91(2)
C51 Ru5 C52 93(3)
C52' Ru5 C52 15(3)
C51 Ru5 C53 101.6(19)
C52' Ru5 C53 98(2)
C52 Ru5 C53 112(3)
C51 Ru5 C51' 15(3)
C52' Ru5 C51' 85(3)
C52 Ru5 C51' 91(3)
C53 Ru5 C51' 88(3)
C51 Ru5 C0 130.6(18)
C52' Ru5 C0 124.4(19)
C52 Ru5 C0 113(2)
C53 Ru5 C0 105.5(12)
C51' Ru5 C0 144(3)
C51 Ru5 Ru4 102.6(17)
C52' Ru5 Ru4 98(2)
C52 Ru5 Ru4 83(2)
C53 Ru5 Ru4 151.0(11)
C51' Ru5 Ru4 117(3)
C0 Ru5 Ru4 45.8(6)
C51 Ru5 Ru1 162.2(17)
C52' Ru5 Ru1 85.8(17)
C52 Ru5 Ru1 80(2)
C53 Ru5 Ru1 96.3(9)
C51' Ru5 Ru1 171(3)
C0 Ru5 Ru1 42.5(5)
Ru4 Ru5 Ru1 60.52(7)
C51 Ru5 Ru2 130.7(16)
C52' Ru5 Ru2 134.1(17)
C52 Ru5 Ru2 136(2)
C53 Ru5 Ru2 61.0(11)
C51' Ru5 Ru2 129(3)
C0 Ru5 Ru2 45.1(6)
Ru4 Ru5 Ru2 90.88(8)
Ru1 Ru5 Ru2 59.70(6)
C51 Ru5 Ru6 87.5(16)
C52' Ru5 Ru6 156(2)
C52 Ru5 Ru6 141(2)
C53 Ru5 Ru6 105.9(10)
C51' Ru5 Ru6 99(3)
C0 Ru5 Ru6 45.6(5)
Ru4 Ru5 Ru6 59.64(7)
Ru1 Ru5 Ru6 88.11(8)
Ru2 Ru5 Ru6 59.04(7)
C62' Ru6 C63 85.8(16)
C62' Ru6 C62 15(3)
C63 Ru6 C62 101(3)
C62' Ru6 C61 96.0(14)
C63 Ru6 C61 89.8(12)
C62 Ru6 C61 92(3)
C62' Ru6 C0 130.0(14)
C63 Ru6 C0 122.0(10)
C62 Ru6 C0 122(3)
C61 Ru6 C0 121.9(10)
C62' Ru6 Ru3 168.8(13)
C63 Ru6 Ru3 89.3(7)
C62 Ru6 Ru3 168(3)
C61 Ru6 Ru3 94.0(8)
C0 Ru6 Ru3 46.1(6)
C62' Ru6 Ru4 123.4(15)
C63 Ru6 Ru4 150.3(7)
C62 Ru6 Ru4 108(3)
C61 Ru6 Ru4 82.0(8)
C0 Ru6 Ru4 45.5(6)
Ru3 Ru6 Ru4 63.06(7)
C62' Ru6 Ru2 109.2(13)
C63 Ru6 Ru2 83.2(8)
C62 Ru6 Ru2 115(3)
C61 Ru6 Ru2 153.2(8)
C0 Ru6 Ru2 45.9(6)
Ru3 Ru6 Ru2 60.15(7)
Ru4 Ru6 Ru2 91.32(7)
C62' Ru6 Ru5 85.9(13)
C63 Ru6 Ru5 137.1(8)
C62 Ru6 Ru5 78(3)
C61 Ru6 Ru5 132.9(9)
C0 Ru6 Ru5 44.8(6)
Ru3 Ru6 Ru5 90.92(7)
Ru4 Ru6 Ru5 59.03(7)
Ru2 Ru6 Ru5 60.36(7)
Ru1 C0 Ru3 92.4(9)
Ru1 C0 Ru4 92.6(9)
Ru3 C0 Ru4 93.6(9)
Ru1 C0 Ru5 91.5(9)
Ru3 C0 Ru5 175.7(11)
Ru4 C0 Ru5 88.0(9)
Ru1 C0 Ru2 91.9(8)
Ru3 C0 Ru2 88.2(9)
Ru4 C0 Ru2 175.1(11)
Ru5 C0 Ru2 89.9(8)
Ru1 C0 Ru6 178.8(14)
Ru3 C0 Ru6 86.5(8)
Ru4 C0 Ru6 88.0(8)
Ru5 C0 Ru6 89.5(8)
Ru2 C0 Ru6 87.6(8)
O25 C25 Ru2 176(3)
O26 C26 Ru2 172(5)
O26' C26' Ru2 170(4)
O27 C27 Ru2 137(2)
O27 C27 Ru3 133(2)
Ru2 C27 Ru3 89.3(11)
O31 C31 Ru3 177(3)
O32 C32 Ru3 177(2)
O41 C41 Ru4 172(2)
O42 C42 Ru4 172(3)
O43 C43 Ru4 164(3)
O51 C51 Ru5 168(5)
O51' C51' Ru5 158(10)
O52 C52 Ru5 164(7)
O52' C52' Ru5 173(5)
O53 C53 Ru5 155(3)
O61 C61 Ru6 176(2)
O62 C62 Ru6 154(8)
O62' C62' Ru6 166(5)
O63 C63 Ru6 177(2)
C2 C1 C6 120.0
C2 C1 Ru1 73.7(11)
C6 C1 Ru1 67.1(11)
C1 C2 C3 120.0
C1 C2 Ru1 72.2(11)
C3 C2 Ru1 68.1(11)
C4 C3 C2 120.0
C4 C3 C24 130(3)
C2 C3 C24 110(3)
C4 C3 Ru1 66.0(11)
C2 C3 Ru1 77.2(11)
C24 C3 Ru1 134(3)
C3 C4 C5 120.0
C3 C4 Ru1 77.2(12)
C5 C4 Ru1 70.0(12)
C6 C5 C4 120.0
C6 C5 Ru1 76.2(12)
C4 C5 Ru1 71.6(12)
C5 C6 C1 120.0
C5 C6 C7 123(3)
C1 C6 C7 117(3)
C5 C6 Ru1 66.4(11)
C1 C6 Ru1 77.8(11)
C7 C6 Ru1 135(3)
C8 C7 C6 129(4)
C7 C8 C9 121(5)
C10 C9 C14 120.0
C10 C9 C8 117(4)
C14 C9 C8 123(4)
C9 C10 C11 120.0
C12 C11 C10 120.0
C11 C12 C13 120.0
C11 C12 C15 125(4)
C13 C12 C15 115(4)
C14 C13 C12 120.0
C13 C14 C9 120.0
C16 C15 C12 111(7)
C15 C16 C17 123(7)
C18 C17 C22 120.0
C18 C17 C16 113(4)
C22 C17 C16 126(4)
C19 C18 C17 120.0
C18 C19 C20 120.0
C21 C20 C19 120.0
C21 C20 C23 119(4)
C19 C20 C23 120(4)
C20 C21 C22 120.0
C21 C22 C17 120.0
C24 C23 C20 127(5)
C23 C24 C3 120(4)
C2' C1' C6' 120.0
C2' C1' Ru1 69.9(12)
C6' C1' Ru1 75.1(11)
C3' C2' C1' 120.0
C3' C2' Ru1 73.3(12)
C1' C2' Ru1 72.8(12)
C2' C3' C4' 120.0
C2' C3' C24' 125(2)
C4' C3' C24' 114(2)
C2' C3' Ru1 69.5(11)
C4' C3' Ru1 75.2(11)
C24' C3' Ru1 133(3)
C3' C4' C5' 120.0
C3' C4' Ru1 68.8(11)
C5' C4' Ru1 73.8(11)
C6' C5' C4' 120.0
C6' C5' Ru1 70.6(11)
C4' C5' Ru1 71.1(11)
C5' C6' C1' 120.0
C5' C6' C7' 115(2)
C1' C6' C7' 125(2)
C5' C6' Ru1 74.2(11)
C1' C6' Ru1 68.6(11)
C7' C6' Ru1 130(3)
C8' C7' C6' 116(4)
C7' C8' C9' 128(4)
C10' C9' C14' 120.0
C10' C9' C8' 118(3)
C14' C9' C8' 122(3)
C9' C10' C11' 120.0
C12' C11' C10' 120.0
C11' C12' C13' 120.0
C11' C12' C15' 122(3)
C13' C12' C15' 118(3)
C12' C13' C14' 120.0
C13' C14' C9' 120.0
C16' C15' C12' 125(4)
C15' C16' C17' 123(4)
C18' C17' C22' 120.0
C18' C17' C16' 106(3)
C22' C17' C16' 134(3)
C17' C18' C19' 120.0
C20' C19' C18' 120.0
C21' C20' C19' 120.0
C21' C20' C23' 117(4)
C19' C20' C23' 123(4)
C22' C21' C20' 120.0
C21' C22' C17' 120.0
C24' C23' C20' 123(5)
C23' C24' C3' 122(4)

loop_
_geom_bond_atom_site_label_1
_geom_bond_atom_site_label_2
_geom_bond_distance
Ru1 C0 1.936(19)
Ru1 C5 2.10(3)
Ru1 C4 2.12(3)
Ru1 C2' 2.15(3)
Ru1 C1' 2.19(3)
Ru1 C3' 2.20(4)
Ru1 C6 2.22(3)
Ru1 C3 2.26(3)
Ru1 C6' 2.27(3)
Ru1 C4' 2.28(3)
Ru1 C5' 2.32(3)
Ru1 C1 2.36(3)
Ru2 C26' 1.79(4)
Ru2 C26 1.91(5)
Ru2 C25 1.91(3)
Ru2 C27 2.02(3)
Ru2 C0 2.07(2)
Ru2 Ru3 2.864(3)
Ru2 Ru6 2.878(3)
Ru2 Ru5 2.917(3)
Ru3 C31 1.81(3)
Ru3 C32 1.91(3)
Ru3 C0 2.05(2)
Ru3 C27 2.05(2)
Ru3 Ru6 2.836(3)
Ru3 Ru4 2.987(3)
Ru4 C42 1.90(4)
Ru4 C41 1.91(3)
Ru4 C43 1.94(3)
Ru4 C0 2.05(2)
Ru4 Ru5 2.857(3)
Ru4 Ru6 2.875(3)
Ru5 C51 1.76(5)
Ru5 C52' 1.81(6)
Ru5 C52 1.84(8)
Ru5 C53 1.93(3)
Ru5 C51' 2.06(11)
Ru5 C0 2.06(2)
Ru5 Ru6 2.924(3)
Ru6 C62' 1.79(4)
Ru6 C63 1.92(4)
Ru6 C62 1.92(10)
Ru6 C61 1.95(3)
Ru6 C0 2.09(2)
C25 O25 1.10(3)
C26 O26 1.17(5)
C26' O26' 1.19(5)
C27 O27 1.14(3)
C31 O31 1.18(3)
C32 O32 1.12(3)
C41 O41 1.17(3)
C42 O42 1.14(4)
C43 O43 1.15(3)
C51 O51 1.24(8)
C51' O51' 1.08(11)
C52 O52 1.26(8)
C52' O52' 1.19(6)
C53 O53 1.19(3)
C61 O61 1.11(3)
C62 O62 1.13(10)
C62' O62' 1.21(7)
C63 O63 1.13(3)
C1 C2 1.3900
C1 C6 1.3900
C2 C3 1.3900
C3 C4 1.3900
C3 C24 1.48(5)
C4 C5 1.3900
C5 C6 1.3900
C6 C7 1.52(5)
C7 C8 1.33(7)
C8 C9 1.48(6)
C9 C10 1.3900
C9 C14 1.3900
C10 C11 1.3900
C11 C12 1.3900
C12 C13 1.3900
C12 C15 1.56(9)
C13 C14 1.3900
C15 C16 1.32(10)
C16 C17 1.80(8)
C17 C18 1.3900
C17 C22 1.3900
C18 C19 1.3900
C19 C20 1.3900
C20 C21 1.3900
C20 C23 1.51(6)
C21 C22 1.3900
C23 C24 1.40(7)
C1' C2' 1.3900
C1' C6' 1.3900
C2' C3' 1.3900
C3' C4' 1.3900
C3' C24' 1.57(4)
C4' C5' 1.3900
C5' C6' 1.3900
C6' C7' 1.61(5)
C7' C8' 1.27(6)
C8' C9' 1.60(5)
C9' C10' 1.3900
C9' C14' 1.3900
C10' C11' 1.3900
C11' C12' 1.3900
C12' C13' 1.3900
C12' C15' 1.54(5)
C13' C14' 1.3900
C15' C16' 1.31(6)
C16' C17' 1.54(5)
C17' C18' 1.3900
C17' C22' 1.3900
C18' C19' 1.3900
C19' C20' 1.3900
C20' C21' 1.3900
C20' C23' 1.51(5)
C21' C22' 1.3900
C23' C24' 1.29(6)
